data_7220008
loop_
_publ_author_name
'Carletta, A.'
'Dubois, J.'
'Tilborg, A.'
'Wouters, J.'

_publ_section_title
;
 Solid-state investigation on a new dimorphic substituted N-salicylidene
 compound: insights into its thermochromic behaviour
;
_journal_issue 18
_journal_name_full CrystEngComm
_journal_page_first 3509
_journal_paper_doi 10.1039/C5CE00283D
_journal_volume 17
_journal_year 2015
_chemical_formula_moiety 'C14 H12 N2 O4'
_chemical_formula_sum 'C14 H12 N2 O4'
_chemical_formula_weight 272.26
_chemical_name_systematic P3-PolymorphI-Pbca
_space_group_IT_number 61
_symmetry_cell_setting orthorhombic
_symmetry_space_group_name_Hall '-P 2ac 2ab'
_symmetry_space_group_name_H-M 'P b c a'
_atom_sites_solution_hydrogens geom
_atom_sites_solution_primary direct
_atom_sites_solution_secondary difmap
_audit_creation_method SHELXL-97
_audit_update_record
;
2015-03-06 deposited with the CCDC.
2015-03-26 downloaded from the CCDC.
;
_cell_angle_alpha 90.00
_cell_angle_beta 90.00
_cell_angle_gamma 90.00
_cell_formula_units_Z 8
_cell_length_a 12.4915(15)
_cell_length_b 7.5972(14)
_cell_length_c 26.1737(18)
_cell_measurement_temperature 293(2)
_cell_measurement_theta_max 29.3
_cell_measurement_theta_min 3.2
_cell_volume 2483.9(6)
_computing_cell_refinement
;
CrysAlisPro, Agilent Technologies,
Version 1.171.36.28 (release 01-02-2013 CrysAlis171 .NET)
(compiled Feb  1 2013,16:14:44)
;
_computing_data_collection
;
CrysAlisPro, Agilent Technologies,
Version 1.171.36.28 (release 01-02-2013 CrysAlis171 .NET)
(compiled Feb  1 2013,16:14:44)
;
_computing_data_reduction
;
CrysAlisPro, Agilent Technologies,
Version 1.171.36.28 (release 01-02-2013 CrysAlis171 .NET)
(compiled Feb  1 2013,16:14:44)
;
_computing_structure_refinement 'SHELXL-97 (Sheldrick, 1997)'
_computing_structure_solution Shelxs
_diffrn_ambient_temperature 293(2)
_diffrn_measured_fraction_theta_full 0.997
_diffrn_measured_fraction_theta_max 0.893
_diffrn_measurement_device_type 'Xcalibur, Ruby, Gemini ultra'
_diffrn_measurement_method '\w scans'
_diffrn_radiation_monochromator mirror
_diffrn_radiation_source 'fine-focus sealed tube'
_diffrn_radiation_type MoK\a
_diffrn_radiation_wavelength 0.71073
_diffrn_reflns_av_R_equivalents 0.0257
_diffrn_reflns_av_sigmaI/netI 0.0311
_diffrn_reflns_limit_h_max 17
_diffrn_reflns_limit_h_min -12
_diffrn_reflns_limit_k_max 10
_diffrn_reflns_limit_k_min -9
_diffrn_reflns_limit_l_max 26
_diffrn_reflns_limit_l_min -35
_diffrn_reflns_number 9181
_diffrn_reflns_theta_full 25.00
_diffrn_reflns_theta_max 29.27
_diffrn_reflns_theta_min 3.23
_exptl_absorpt_coefficient_mu 0.109
_exptl_absorpt_correction_T_max 0.988
_exptl_absorpt_correction_T_min 0.856
_exptl_absorpt_correction_type multi-scan
_exptl_absorpt_process_details
;
CrysAlisPro, Agilent Technologies,
Version 1.171.36.28 (release 01-02-2013 CrysAlis171 .NET)
(compiled Feb  1 2013,16:14:44)
Empirical absorption correction using spherical harmonics,
 implemented in SCALE3 ABSPACK scaling algorithm.
;
_exptl_crystal_colour 'light yellow'
_exptl_crystal_density_diffrn 1.456
_exptl_crystal_density_method 'not measured'
_exptl_crystal_description plaquet
_exptl_crystal_F_000 1136
_exptl_crystal_recrystallization_method 'Re-crystallisation from solvent: MeOH/EtOH'
_exptl_crystal_size_max 0.40
_exptl_crystal_size_mid 0.35
_exptl_crystal_size_min 0.20
_refine_diff_density_max 0.274
_refine_diff_density_min -0.214
_refine_diff_density_rms 0.046
_refine_ls_extinction_method none
_refine_ls_goodness_of_fit_ref 1.085
_refine_ls_hydrogen_treatment mixed
_refine_ls_matrix_type full
_refine_ls_number_parameters 186
_refine_ls_number_reflns 3388
_refine_ls_number_restraints 0
_refine_ls_restrained_S_all 1.085
_refine_ls_R_factor_all 0.0517
_refine_ls_R_factor_gt 0.0419
_refine_ls_shift/su_max 0.001
_refine_ls_shift/su_mean 0.000
_refine_ls_structure_factor_coef Fsqd
_refine_ls_weighting_details 'calc w=1/[\s^2^(Fo^2^)+(0.0437P)^2^+0.7710P] where P=(Fo^2^+2Fc^2^)/3'
_refine_ls_weighting_scheme calc
_refine_ls_wR_factor_gt 0.0990
_refine_ls_wR_factor_ref 0.1043
_reflns_number_gt 2561
_reflns_number_total 3027
_reflns_threshold_expression >2sigma(I)
_cod_data_source_file c5ce00283d2.cif
_cod_data_source_block p3_lt
_cod_depositor_comments
;Adding full bibliography for 7220006--7220008.cif.

The following automatic conversions were performed:

data name '_iucr_refine_instruction_details' was replaced with
'_iucr_refine_instructions_details' as specified in the replacement
file 'data/replacement-values/replacement_tags.lst'.

Automatic conversion script
Id: cif_correct_tags 9268 2022-04-12 08:56:07Z antanas 
;
_cod_original_sg_symbol_H-M Pbca
_cod_database_code 7220008

loop_
_symmetry_equiv_pos_as_xyz
'x, y, z'
'-x+1/2, -y, z+1/2'
'-x, y+1/2, -z+1/2'
'x+1/2, -y+1/2, -z'
'-x, -y, -z'
'x-1/2, y, -z-1/2'
'x, -y-1/2, z-1/2'
'-x-1/2, y-1/2, z'

loop_
_atom_site_label
_atom_site_type_symbol
_atom_site_fract_x
_atom_site_fract_y
_atom_site_fract_z
_atom_site_U_iso_or_equiv
_atom_site_adp_type
_atom_site_occupancy
_atom_site_symmetry_multiplicity
_atom_site_calc_flag
_atom_site_refinement_flags
_atom_site_disorder_assembly
_atom_site_disorder_group
H2O H 0.4922 0.5449 0.6886 0.039 Uiso 0.60 1 d P A 1
H1N H 0.5201 0.6616 0.6709 0.050 Uiso 0.40 1 d P B 2
O1 O 0.37427(7) 0.14115(12) 0.71150(3) 0.0185(2) Uani 1 1 d . . .
O2 O 0.46486(7) 0.44672(11) 0.69871(3) 0.0180(2) Uani 1 1 d . . .
C3 C 0.58091(10) 0.96012(16) 0.58830(5) 0.0159(3) Uani 1 1 d . . .
H3 H 0.5571 0.9126 0.5576 0.019 Uiso 1 1 calc R . .
N2 N 0.63621(8) 1.22511(15) 0.54214(4) 0.0185(2) Uani 1 1 d . . .
N1 N 0.52251(8) 0.69899(14) 0.63877(4) 0.0163(2) Uani 1 1 d . . .
C7 C 0.48075(10) 0.61646(17) 0.60086(5) 0.0166(3) Uani 1 1 d . . .
O4 O 0.67160(9) 1.37603(13) 0.54416(4) 0.0287(3) Uani 1 1 d . . .
O3 O 0.60670(8) 1.15462(13) 0.50228(3) 0.0259(2) Uani 1 1 d . . .
C12 C 0.37504(9) 0.20327(16) 0.66237(5) 0.0148(3) Uani 1 1 d . . .
C2 C 0.62746(10) 1.12470(17) 0.59003(5) 0.0158(3) Uani 1 1 d . . .
C11 C 0.33102(10) 0.11958(17) 0.62041(5) 0.0171(3) Uani 1 1 d . . .
H11 H 0.2981 0.0106 0.6244 0.021 Uiso 1 1 calc R . .
C13 C 0.42477(9) 0.36836(16) 0.65650(5) 0.0143(3) Uani 1 1 d . . .
C4 C 0.57070(10) 0.86710(16) 0.63408(5) 0.0148(3) Uani 1 1 d . . .
C5 C 0.60872(10) 0.94145(17) 0.67946(5) 0.0165(3) Uani 1 1 d . . .
H5 H 0.6024 0.8794 0.7099 0.020 Uiso 1 1 calc R . .
C9 C 0.38464(10) 0.35795(17) 0.56561(5) 0.0180(3) Uani 1 1 d . . .
H9 H 0.3877 0.4089 0.5333 0.022 Uiso 1 1 calc R . .
C14 C 0.33080(11) -0.03055(17) 0.71927(5) 0.0200(3) Uani 1 1 d . . .
H14A H 0.2560 -0.0300 0.7109 0.030 Uiso 1 1 calc R . .
H14B H 0.3397 -0.0638 0.7544 0.030 Uiso 1 1 calc R . .
H14C H 0.3675 -0.1133 0.6978 0.030 Uiso 1 1 calc R . .
C8 C 0.43051(10) 0.44592(16) 0.60787(5) 0.0150(3) Uani 1 1 d . . .
C10 C 0.33561(10) 0.19795(17) 0.57188(5) 0.0188(3) Uani 1 1 d . . .
H10 H 0.3053 0.1412 0.5439 0.023 Uiso 1 1 calc R . .
C1 C 0.66525(10) 1.20165(17) 0.63449(5) 0.0174(3) Uani 1 1 d . . .
H1 H 0.6960 1.3131 0.6342 0.021 Uiso 1 1 calc R . .
C6 C 0.65558(11) 1.10620(17) 0.67951(5) 0.0196(3) Uani 1 1 d . . .
H6 H 0.6809 1.1536 0.7100 0.023 Uiso 1 1 calc R . .
H7 H 0.4798(12) 0.662(2) 0.5666(6) 0.024(4) Uiso 1 1 d . . .

loop_
_atom_site_aniso_label
_atom_site_aniso_U_11
_atom_site_aniso_U_22
_atom_site_aniso_U_33
_atom_site_aniso_U_23
_atom_site_aniso_U_13
_atom_site_aniso_U_12
O1 0.0232(5) 0.0175(5) 0.0147(4) 0.0027(3) -0.0011(4) -0.0048(4)
O2 0.0227(5) 0.0184(5) 0.0129(4) -0.0007(4) -0.0024(4) -0.0048(4)
C3 0.0148(6) 0.0189(6) 0.0141(5) -0.0022(5) -0.0004(5) 0.0002(5)
N2 0.0167(5) 0.0215(6) 0.0174(5) 0.0018(4) 0.0002(4) -0.0025(5)
N1 0.0161(5) 0.0172(5) 0.0157(5) 0.0005(4) 0.0007(4) -0.0002(4)
C7 0.0168(6) 0.0182(6) 0.0147(6) 0.0028(5) 0.0004(5) 0.0026(5)
O4 0.0370(6) 0.0234(5) 0.0256(5) 0.0053(4) -0.0012(5) -0.0133(5)
O3 0.0337(6) 0.0292(5) 0.0149(4) 0.0014(4) -0.0025(4) -0.0067(5)
C12 0.0123(6) 0.0181(6) 0.0139(6) 0.0009(5) 0.0007(5) 0.0028(5)
C2 0.0133(6) 0.0196(6) 0.0145(6) 0.0024(5) 0.0006(5) 0.0013(5)
C11 0.0147(6) 0.0164(6) 0.0202(6) -0.0015(5) -0.0007(5) 0.0003(5)
C13 0.0116(6) 0.0175(6) 0.0138(6) -0.0027(5) -0.0008(5) 0.0024(5)
C4 0.0124(6) 0.0167(6) 0.0153(6) -0.0005(5) 0.0010(5) 0.0027(5)
C5 0.0181(6) 0.0183(6) 0.0132(5) 0.0006(5) 0.0003(5) 0.0053(5)
C9 0.0190(6) 0.0220(7) 0.0129(5) 0.0010(5) -0.0010(5) 0.0026(5)
C14 0.0219(7) 0.0172(6) 0.0210(6) 0.0027(5) 0.0009(5) -0.0038(5)
C8 0.0131(6) 0.0166(6) 0.0152(6) -0.0006(5) -0.0006(5) 0.0029(5)
C10 0.0185(6) 0.0214(7) 0.0166(6) -0.0053(5) -0.0042(5) 0.0013(5)
C1 0.0157(6) 0.0156(6) 0.0208(6) -0.0016(5) -0.0017(5) 0.0006(5)
C6 0.0230(7) 0.0196(7) 0.0161(6) -0.0040(5) -0.0046(5) 0.0034(6)

loop_
_atom_type_symbol
_atom_type_description
_atom_type_scat_dispersion_real
_atom_type_scat_dispersion_imag
_atom_type_scat_source
C C 0.0030 0.0020 'International Tables Vol C Tables 4.2.6.8 and 6.1.1.4'
H H 0.0000 0.0000 'International Tables Vol C Tables 4.2.6.8 and 6.1.1.4'
N N 0.0060 0.0030 'International Tables Vol C Tables 4.2.6.8 and 6.1.1.4'
O O 0.0110 0.0060 'International Tables Vol C Tables 4.2.6.8 and 6.1.1.4'

loop_
_geom_angle_atom_site_label_1
_geom_angle_atom_site_label_2
_geom_angle_atom_site_label_3
_geom_angle
C12 O1 C14 116.83(10)
C13 O2 H2O 106.1
C2 C3 C4 117.97(11)
C2 C3 H3 121.0
C4 C3 H3 121.0
O3 N2 O4 123.38(11)
O3 N2 C2 118.35(11)
O4 N2 C2 118.27(10)
C7 N1 C4 123.05(11)
C7 N1 H1N 124.2
C4 N1 H1N 112.6
N1 C7 C8 120.91(11)
N1 C7 H7 123.4(9)
C8 C7 H7 115.7(9)
O1 C12 C11 125.75(11)
O1 C12 C13 114.36(10)
C11 C12 C13 119.89(11)
C3 C2 C1 123.61(12)
C3 C2 N2 118.25(11)
C1 C2 N2 118.13(11)
C12 C11 C10 120.48(12)
C12 C11 H11 119.8
C10 C11 H11 119.8
O2 C13 C8 122.50(11)
O2 C13 C12 117.82(11)
C8 C13 C12 119.68(11)
C3 C4 C5 119.55(12)
C3 C4 N1 124.69(11)
C5 C4 N1 115.76(11)
C6 C5 C4 120.69(12)
C6 C5 H5 119.7
C4 C5 H5 119.7
C10 C9 C8 120.44(12)
C10 C9 H9 119.8
C8 C9 H9 119.8
O1 C14 H14A 109.5
O1 C14 H14B 109.5
H14A C14 H14B 109.5
O1 C14 H14C 109.5
H14A C14 H14C 109.5
H14B C14 H14C 109.5
C13 C8 C9 119.35(11)
C13 C8 C7 120.74(11)
C9 C8 C7 119.90(11)
C9 C10 C11 120.16(12)
C9 C10 H10 119.9
C11 C10 H10 119.9
C2 C1 C6 117.56(12)
C2 C1 H1 121.2
C6 C1 H1 121.2
C5 C6 C1 120.61(12)
C5 C6 H6 119.7
C1 C6 H6 119.7

loop_
_geom_bond_atom_site_label_1
_geom_bond_atom_site_label_2
_geom_bond_distance
O1 C12 1.3698(14)
O1 C14 1.4275(15)
O2 C13 1.3513(14)
O2 H2O 0.8618
C3 C2 1.3796(18)
C3 C4 1.3968(17)
C3 H3 0.9300
N2 O3 1.2293(14)
N2 O4 1.2300(14)
N2 C2 1.4714(16)
N1 C7 1.2845(17)
N1 C4 1.4172(16)
N1 H1N 0.8881
C7 C8 1.4513(18)
C7 H7 0.960(16)
C12 C11 1.3830(17)
C12 C13 1.4081(18)
C2 C1 1.3853(18)
C11 C10 1.4042(18)
C11 H11 0.9300
C13 C8 1.4044(17)
C4 C5 1.3986(17)
C5 C6 1.3818(19)
C5 H5 0.9300
C9 C10 1.3710(19)
C9 C8 1.4136(17)
C9 H9 0.9300
C14 H14A 0.9600
C14 H14B 0.9600
C14 H14C 0.9600
C10 H10 0.9300
C1 C6 1.3887(18)
C1 H1 0.9300
C6 H6 0.9300

loop_
_geom_torsion_atom_site_label_1
_geom_torsion_atom_site_label_2
_geom_torsion_atom_site_label_3
_geom_torsion_atom_site_label_4
_geom_torsion
C4 N1 C7 C8 -178.80(11)
C14 O1 C12 C11 4.66(18)
C14 O1 C12 C13 -176.25(10)
C4 C3 C2 C1 0.56(19)
C4 C3 C2 N2 -178.61(10)
O3 N2 C2 C3 -3.63(17)
O4 N2 C2 C3 175.58(11)
O3 N2 C2 C1 177.15(11)
O4 N2 C2 C1 -3.64(17)
O1 C12 C11 C10 179.12(12)
C13 C12 C11 C10 0.07(18)
O1 C12 C13 O2 -0.38(16)
C11 C12 C13 O2 178.77(11)
O1 C12 C13 C8 -179.96(11)
C11 C12 C13 C8 -0.81(18)
C2 C3 C4 C5 -0.87(18)
C2 C3 C4 N1 178.42(11)
C7 N1 C4 C3 -1.64(19)
C7 N1 C4 C5 177.67(12)
C3 C4 C5 C6 0.41(19)
N1 C4 C5 C6 -178.93(11)
O2 C13 C8 C9 -178.58(11)
C12 C13 C8 C9 0.98(18)
O2 C13 C8 C7 0.06(18)
C12 C13 C8 C7 179.61(11)
C10 C9 C8 C13 -0.43(19)
C10 C9 C8 C7 -179.07(11)
N1 C7 C8 C13 1.08(19)
N1 C7 C8 C9 179.70(12)
C8 C9 C10 C11 -0.31(19)
C12 C11 C10 C9 0.49(19)
C3 C2 C1 C6 0.22(19)
N2 C2 C1 C6 179.39(11)
C4 C5 C6 C1 0.39(19)
C2 C1 C6 C5 -0.70(19)
